data_4110415
loop_
_publ_author_name
'Michael Ingleson'
'Hongjun Fan'
'Maren Pink'
'John Tomaszewski'
'Kenneth G. Caulton'

_publ_section_title
;
 Three-Coordinate Co(I) Provides Access to Unsaturated Dihydrido-Co(III)
 and Seven-Coordinate Co(V)
;
_journal_name_full 'Journal of the American Chemical Society'
_journal_page_first 1804
_journal_page_last 1805
_journal_paper_doi 10.1021/ja0572452
_journal_volume 128
_journal_year 2006
_chemical_formula_moiety 'C34 H70 Co N P2 Si5'
_chemical_formula_sum 'C34 H70 Co N P2 Si5'
_chemical_formula_weight 754.23
_chemical_name_systematic
; 
 ? 
;
_space_group_IT_number 14
_symmetry_cell_setting monoclinic
_symmetry_space_group_name_Hall '-P 2ybc'
_symmetry_space_group_name_H-M 'P 1 21/c 1'
_atom_sites_solution_hydrogens geom
_atom_sites_solution_primary direct
_atom_sites_solution_secondary difmap
_audit_creation_method SHELXL-97
_cell_angle_alpha 90.00
_cell_angle_beta 93.4290(10)
_cell_angle_gamma 90.00
_cell_formula_units_Z 4
_cell_length_a 18.9727(7)
_cell_length_b 11.8710(4)
_cell_length_c 18.5326(6)
_cell_measurement_reflns_used 3720
_cell_measurement_temperature 130(2)
_cell_measurement_theta_max 25.9
_cell_measurement_theta_min 2.3
_cell_volume 4166.5(2)
_computing_cell_refinement 'SAINT (Bruker, 2003)'
_computing_data_collection 'SMART (Bruker, 2001)'
_computing_data_reduction 'SAINT (Bruker, 2003)'
_computing_molecular_graphics 'SHELXTL (Bruker, 2003), XTEL (loc. libr.)'
_computing_publication_material 'SHELXTL (Bruker, 2003)'
_computing_structure_refinement 'SHELXL-97 (Sheldrick, 1997)'
_computing_structure_solution 'SHELXS-97 (Sheldrick, 1990)'
_diffrn_ambient_temperature 130(2)
_diffrn_detector 'CCD area detector'
_diffrn_detector_area_resol_mean 44.52
_diffrn_detector_type 'Bruker SMART 6000'
_diffrn_measured_fraction_theta_full 0.997
_diffrn_measured_fraction_theta_max 0.997
_diffrn_measurement_details '0.30 degree frames measured for 20 seconds each'
_diffrn_measurement_device 'three-circle goniometer with fixed chi'
_diffrn_measurement_device_type 'Bruker Platform goniometer'
_diffrn_measurement_method \w-scans
_diffrn_radiation_monochromator graphite
_diffrn_radiation_source 'fine-focus sealed tube'
_diffrn_radiation_type MoK\a
_diffrn_radiation_wavelength 0.71073
_diffrn_reflns_av_R_equivalents 0.0458
_diffrn_reflns_av_sigmaI/netI 0.0528
_diffrn_reflns_limit_h_max 23
_diffrn_reflns_limit_h_min -23
_diffrn_reflns_limit_k_max 13
_diffrn_reflns_limit_k_min -14
_diffrn_reflns_limit_l_max 22
_diffrn_reflns_limit_l_min -23
_diffrn_reflns_number 23983
_diffrn_reflns_theta_full 26.39
_diffrn_reflns_theta_max 26.39
_diffrn_reflns_theta_min 2.02
_exptl_absorpt_coefficient_mu 0.656
_exptl_absorpt_correction_T_max 0.8966
_exptl_absorpt_correction_T_min 0.8531
_exptl_absorpt_correction_type multi-scan
_exptl_absorpt_process_details 'SADABS, R. Blessing; 1995'
_exptl_crystal_colour yellow
_exptl_crystal_density_diffrn 1.202
_exptl_crystal_description block
_exptl_crystal_F_000 1632
_exptl_crystal_size_max 0.25
_exptl_crystal_size_mid 0.22
_exptl_crystal_size_min 0.17
_refine_diff_density_max 0.931
_refine_diff_density_min -0.691
_refine_diff_density_rms 0.071
_refine_ls_extinction_method none
_refine_ls_goodness_of_fit_ref 1.018
_refine_ls_hydrogen_treatment mixed
_refine_ls_matrix_type full
_refine_ls_number_parameters 424
_refine_ls_number_reflns 8504
_refine_ls_number_restraints 0
_refine_ls_restrained_S_all 1.018
_refine_ls_R_factor_all 0.0624
_refine_ls_R_factor_gt 0.0413
_refine_ls_shift/su_max 0.000
_refine_ls_shift/su_mean 0.000
_refine_ls_structure_factor_coef Fsqd
_refine_ls_weighting_details 'calc w=1/[\s^2^(Fo^2^)+(0.0517P)^2^+2.4491P] where P=(Fo^2^+2Fc^2^)/3'
_refine_ls_weighting_scheme calc
_refine_ls_wR_factor_gt 0.1000
_refine_ls_wR_factor_ref 0.1132
_reflns_number_gt 6389
_reflns_number_total 8504
_reflns_threshold_expression >2sigma(I)
_cod_data_source_file ja0572452si20051101_014526.cif
_cod_data_source_block 05219
_cod_database_code 4110415

loop_
_symmetry_equiv_pos_as_xyz
'x, y, z'
'-x, y+1/2, -z+1/2'
'-x, -y, -z'
'x, -y-1/2, z-1/2'

loop_
_atom_site_label
_atom_site_type_symbol
_atom_site_fract_x
_atom_site_fract_y
_atom_site_fract_z
_atom_site_U_iso_or_equiv
_atom_site_adp_type
_atom_site_occupancy
_atom_site_symmetry_multiplicity
_atom_site_calc_flag
_atom_site_refinement_flags
Co1 Co 0.245145(18) 0.47482(3) 0.321791(18) 0.01941(10) Uani 1 1 d .
H1H H 0.3170(19) 0.484(3) 0.312(2) 0.056(11) Uiso 1 1 d .
H2H H 0.2516(19) 0.466(3) 0.396(2) 0.063(12) Uiso 1 1 d .
H3H H 0.236(2) 0.372(4) 0.284(2) 0.081(13) Uiso 1 1 d .
P1 P 0.12851(4) 0.48802(6) 0.32110(3) 0.02084(15) Uani 1 1 d .
P2 P 0.35237(4) 0.51886(6) 0.14392(4) 0.02536(16) Uani 1 1 d .
Si1 Si 0.11135(4) 0.46545(6) 0.14386(4) 0.02073(16) Uani 1 1 d .
Si2 Si 0.21639(4) 0.60442(6) 0.06345(4) 0.02246(17) Uani 1 1 d .
Si3 Si 0.25415(4) 0.55046(6) 0.21526(4) 0.01893(16) Uani 1 1 d .
H3I H 0.2701(14) 0.666(2) 0.2086(15) 0.024(7) Uiso 1 1 d .
Si4 Si 0.29042(5) 0.31085(7) 0.36614(5) 0.0370(2) Uani 1 1 d .
H4I H 0.3631 0.3285 0.3781 0.059(11) Uiso 1 1 calc R
H4J H 0.2637 0.2972 0.4344 0.066(12) Uiso 1 1 calc R
Si5 Si 0.29300(4) 0.62482(6) 0.38028(4) 0.02461(17) Uani 1 1 d .
H5I H 0.3293 0.6882 0.3307 0.063(11) Uiso 1 1 calc R
H5J H 0.2379 0.6921 0.4030 0.060(11) Uiso 1 1 calc R
N1 N 0.19255(11) 0.53155(18) 0.14041(11) 0.0200(5) Uani 1 1 d .
C1 C 0.03899(14) 0.5573(3) 0.10322(15) 0.0307(7) Uani 1 1 d .
H1A H 0.0431 0.5624 0.0509 0.046 Uiso 1 1 calc R
H1B H 0.0429 0.6328 0.1245 0.046 Uiso 1 1 calc R
H1C H -0.0069 0.5247 0.1131 0.046 Uiso 1 1 calc R
C2 C 0.10681(16) 0.3315(2) 0.09060(15) 0.0311(6) Uani 1 1 d .
H2A H 0.1212 0.3460 0.0415 0.047 Uiso 1 1 calc R
H2B H 0.0583 0.3026 0.0883 0.047 Uiso 1 1 calc R
H2C H 0.1385 0.2756 0.1141 0.047 Uiso 1 1 calc R
C3 C 0.09039(14) 0.4220(2) 0.23834(13) 0.0239(6) Uani 1 1 d .
H3A H 0.0385 0.4282 0.2404 0.029 Uiso 1 1 calc R
H3B H 0.1018 0.3407 0.2424 0.029 Uiso 1 1 calc R
C4 C 0.08798(16) 0.3984(3) 0.39433(15) 0.0310(6) Uani 1 1 d .
C5 C 0.00776(16) 0.4097(3) 0.39800(16) 0.0402(8) Uani 1 1 d .
H5A H -0.0092 0.3535 0.4316 0.060 Uiso 1 1 calc R
H5B H -0.0151 0.3973 0.3498 0.060 Uiso 1 1 calc R
H5C H -0.0037 0.4854 0.4149 0.060 Uiso 1 1 calc R
C6 C 0.10287(18) 0.2742(3) 0.37784(16) 0.0377(7) Uani 1 1 d .
H6A H 0.0911 0.2276 0.4191 0.057 Uiso 1 1 calc R
H6B H 0.1530 0.2649 0.3691 0.057 Uiso 1 1 calc R
H6C H 0.0740 0.2508 0.3348 0.057 Uiso 1 1 calc R
C7 C 0.12347(17) 0.4263(3) 0.46898(15) 0.0342(7) Uani 1 1 d .
H7A H 0.1016 0.3817 0.5061 0.051 Uiso 1 1 calc R
H7B H 0.1175 0.5067 0.4791 0.051 Uiso 1 1 calc R
H7C H 0.1739 0.4084 0.4693 0.051 Uiso 1 1 calc R
C8 C 0.08291(13) 0.6317(2) 0.32137(14) 0.0243(6) Uani 1 1 d .
C9 C 0.00614(14) 0.6290(3) 0.29042(15) 0.0324(7) Uani 1 1 d .
H9A H -0.0136 0.7053 0.2907 0.049 Uiso 1 1 calc R
H9B H -0.0216 0.5794 0.3201 0.049 Uiso 1 1 calc R
H9C H 0.0046 0.6005 0.2407 0.049 Uiso 1 1 calc R
C10 C 0.12378(14) 0.7124(2) 0.27474(14) 0.0256(6) Uani 1 1 d .
H10A H 0.1005 0.7861 0.2731 0.038 Uiso 1 1 calc R
H10B H 0.1249 0.6821 0.2256 0.038 Uiso 1 1 calc R
H10C H 0.1722 0.7207 0.2957 0.038 Uiso 1 1 calc R
C11 C 0.08477(15) 0.6822(3) 0.39791(15) 0.0297(6) Uani 1 1 d .
H11A H 0.0705 0.7615 0.3950 0.044 Uiso 1 1 calc R
H11B H 0.1328 0.6767 0.4203 0.044 Uiso 1 1 calc R
H11C H 0.0522 0.6406 0.4272 0.044 Uiso 1 1 calc R
C12 C 0.19276(16) 0.7562(2) 0.07055(16) 0.0318(6) Uani 1 1 d .
H12A H 0.1413 0.7646 0.0655 0.048 Uiso 1 1 calc R
H12B H 0.2142 0.7986 0.0322 0.048 Uiso 1 1 calc R
H12C H 0.2103 0.7853 0.1178 0.048 Uiso 1 1 calc R
C13 C 0.17880(15) 0.5458(3) -0.02414(14) 0.0302(6) Uani 1 1 d .
H13A H 0.1272 0.5524 -0.0262 0.045 Uiso 1 1 calc R
H13B H 0.1921 0.4663 -0.0279 0.045 Uiso 1 1 calc R
H13C H 0.1974 0.5880 -0.0643 0.045 Uiso 1 1 calc R
C14 C 0.31594(14) 0.5880(3) 0.06222(15) 0.0309(7) Uani 1 1 d .
H14A H 0.3274 0.5430 0.0195 0.037 Uiso 1 1 calc R
H14B H 0.3379 0.6632 0.0580 0.037 Uiso 1 1 calc R
C15 C 0.43488(15) 0.5973(3) 0.17317(17) 0.0360(7) Uani 1 1 d .
C16 C 0.48635(17) 0.6039(4) 0.1123(2) 0.0545(10) Uani 1 1 d .
H16A H 0.5261 0.6529 0.1273 0.082 Uiso 1 1 calc R
H16B H 0.4618 0.6348 0.0686 0.082 Uiso 1 1 calc R
H16C H 0.5039 0.5283 0.1020 0.082 Uiso 1 1 calc R
C17 C 0.47184(19) 0.5427(3) 0.2404(2) 0.0544(10) Uani 1 1 d .
H17A H 0.5086 0.5935 0.2608 0.082 Uiso 1 1 calc R
H17B H 0.4934 0.4713 0.2268 0.082 Uiso 1 1 calc R
H17C H 0.4372 0.5285 0.2765 0.082 Uiso 1 1 calc R
C18 C 0.41322(17) 0.7170(3) 0.1933(2) 0.0460(8) Uani 1 1 d .
H18A H 0.4556 0.7634 0.2023 0.069 Uiso 1 1 calc R
H18B H 0.3866 0.7147 0.2369 0.069 Uiso 1 1 calc R
H18C H 0.3836 0.7496 0.1534 0.069 Uiso 1 1 calc R
C19 C 0.36831(16) 0.3679(3) 0.12015(17) 0.0380(7) Uani 1 1 d .
C20 C 0.29685(18) 0.3194(3) 0.0947(2) 0.0508(10) Uani 1 1 d .
H20A H 0.3021 0.2393 0.0834 0.076 Uiso 1 1 calc R
H20B H 0.2786 0.3596 0.0513 0.076 Uiso 1 1 calc R
H20C H 0.2638 0.3279 0.1330 0.076 Uiso 1 1 calc R
C21 C 0.3947(2) 0.3016(3) 0.1881(2) 0.0521(9) Uani 1 1 d .
H21A H 0.3903 0.2207 0.1786 0.078 Uiso 1 1 calc R
H21B H 0.3664 0.3219 0.2286 0.078 Uiso 1 1 calc R
H21C H 0.4444 0.3203 0.2002 0.078 Uiso 1 1 calc R
C22 C 0.4198(2) 0.3507(4) 0.0609(2) 0.0684(13) Uani 1 1 d .
H22A H 0.4189 0.2716 0.0457 0.103 Uiso 1 1 calc R
H22B H 0.4676 0.3706 0.0796 0.103 Uiso 1 1 calc R
H22C H 0.4061 0.3988 0.0195 0.103 Uiso 1 1 calc R
C23 C 0.28021(15) 0.1685(2) 0.31914(16) 0.0295(6) Uani 1 1 d .
C24 C 0.31874(16) 0.0785(3) 0.34943(19) 0.0379(7) Uani 1 1 d .
H24A H 0.3490 0.0913 0.3913 0.046 Uiso 1 1 calc R
C25 C 0.3143(2) -0.0291(3) 0.3204(2) 0.0503(9) Uani 1 1 d .
H25A H 0.3413 -0.0887 0.3423 0.060 Uiso 1 1 calc R
C26 C 0.2705(2) -0.0492(3) 0.2597(2) 0.0515(10) Uani 1 1 d .
H26A H 0.2675 -0.1227 0.2394 0.062 Uiso 1 1 calc R
C27 C 0.2309(2) 0.0382(3) 0.2282(2) 0.0541(10) Uani 1 1 d .
H27A H 0.2005 0.0251 0.1865 0.065 Uiso 1 1 calc R
C28 C 0.23637(19) 0.1451(3) 0.25861(19) 0.0456(8) Uani 1 1 d .
H28A H 0.2089 0.2044 0.2370 0.055 Uiso 1 1 calc R
C29 C 0.35564(14) 0.5958(2) 0.46152(14) 0.0255(6) Uani 1 1 d .
C30 C 0.42340(16) 0.6408(3) 0.46665(17) 0.0359(7) Uani 1 1 d .
H30A H 0.4387 0.6857 0.4282 0.043 Uiso 1 1 calc R
C31 C 0.46939(17) 0.6215(3) 0.52687(18) 0.0449(8) Uani 1 1 d .
H31A H 0.5156 0.6526 0.5290 0.054 Uiso 1 1 calc R
C32 C 0.44790(18) 0.5578(3) 0.58272(18) 0.0443(8) Uani 1 1 d .
H32A H 0.4795 0.5442 0.6235 0.053 Uiso 1 1 calc R
C33 C 0.38094(19) 0.5132(3) 0.58070(17) 0.0397(8) Uani 1 1 d .
H33A H 0.3659 0.4703 0.6202 0.048 Uiso 1 1 calc R
C34 C 0.33522(16) 0.5315(2) 0.51987(16) 0.0320(7) Uani 1 1 d .
H34A H 0.2892 0.4996 0.5182 0.038 Uiso 1 1 calc R

loop_
_atom_site_aniso_label
_atom_site_aniso_U_11
_atom_site_aniso_U_22
_atom_site_aniso_U_33
_atom_site_aniso_U_23
_atom_site_aniso_U_13
_atom_site_aniso_U_12
Co1 0.02805(19) 0.01704(18) 0.01283(18) 0.00039(13) -0.00139(14) 0.00189(13)
P1 0.0274(3) 0.0227(4) 0.0125(3) 0.0000(3) 0.0022(3) -0.0034(3)
P2 0.0228(3) 0.0355(4) 0.0179(3) 0.0001(3) 0.0015(3) 0.0043(3)
Si1 0.0248(3) 0.0245(4) 0.0129(3) -0.0013(3) 0.0006(3) -0.0020(3)
Si2 0.0248(4) 0.0277(4) 0.0147(3) 0.0045(3) 0.0007(3) 0.0005(3)
Si3 0.0232(3) 0.0193(4) 0.0142(3) 0.0005(3) 0.0000(3) 0.0018(3)
Si4 0.0586(5) 0.0223(4) 0.0281(4) 0.0000(3) -0.0152(4) 0.0089(4)
Si5 0.0319(4) 0.0213(4) 0.0201(4) -0.0001(3) -0.0026(3) -0.0007(3)
N1 0.0242(11) 0.0224(12) 0.0132(10) 0.0009(9) -0.0002(9) 0.0020(8)
C1 0.0251(13) 0.0485(19) 0.0183(14) 0.0009(13) 0.0001(11) 0.0001(12)
C2 0.0421(16) 0.0309(16) 0.0205(14) -0.0062(12) 0.0040(12) -0.0109(13)
C3 0.0312(14) 0.0249(14) 0.0156(13) -0.0024(11) 0.0018(11) -0.0072(11)
C4 0.0412(16) 0.0348(17) 0.0171(14) 0.0029(12) 0.0040(12) -0.0111(13)
C5 0.0422(17) 0.056(2) 0.0228(15) 0.0018(15) 0.0081(14) -0.0159(15)
C6 0.059(2) 0.0335(17) 0.0211(15) 0.0050(13) 0.0030(14) -0.0191(15)
C7 0.0481(18) 0.0380(17) 0.0168(14) 0.0031(12) 0.0049(13) -0.0103(14)
C8 0.0257(13) 0.0286(15) 0.0184(13) -0.0044(11) 0.0015(11) 0.0056(11)
C9 0.0307(14) 0.0423(18) 0.0240(15) -0.0053(13) -0.0003(12) 0.0043(13)
C10 0.0330(14) 0.0231(14) 0.0205(14) -0.0019(11) 0.0002(11) 0.0077(11)
C11 0.0310(14) 0.0342(17) 0.0238(15) -0.0072(12) 0.0027(12) 0.0022(12)
C12 0.0430(16) 0.0278(16) 0.0240(15) 0.0066(12) -0.0012(13) -0.0009(12)
C13 0.0356(15) 0.0404(18) 0.0146(13) 0.0021(12) 0.0011(12) -0.0012(13)
C14 0.0302(14) 0.0464(19) 0.0162(13) 0.0061(13) 0.0031(11) 0.0016(13)
C15 0.0265(14) 0.049(2) 0.0319(17) 0.0044(15) -0.0003(13) -0.0067(13)
C16 0.0309(17) 0.077(3) 0.056(2) 0.001(2) 0.0136(16) -0.0062(17)
C17 0.0446(19) 0.062(3) 0.054(2) 0.0096(19) -0.0207(17) -0.0124(17)
C18 0.0407(18) 0.050(2) 0.047(2) -0.0007(17) 0.0033(16) -0.0164(15)
C19 0.0384(16) 0.0447(19) 0.0303(17) -0.0127(14) -0.0015(13) 0.0167(14)
C20 0.050(2) 0.037(2) 0.063(2) -0.0211(17) -0.0148(18) 0.0156(15)
C21 0.062(2) 0.039(2) 0.053(2) -0.0033(17) -0.0135(18) 0.0143(17)
C22 0.070(3) 0.082(3) 0.056(3) -0.020(2) 0.020(2) 0.026(2)
C23 0.0383(15) 0.0213(14) 0.0295(16) 0.0028(12) 0.0066(13) 0.0029(12)
C24 0.0379(16) 0.0275(16) 0.049(2) 0.0036(14) 0.0048(15) 0.0033(13)
C25 0.054(2) 0.0230(17) 0.074(3) 0.0017(17) 0.012(2) 0.0064(15)
C26 0.060(2) 0.0202(17) 0.076(3) -0.0122(17) 0.016(2) -0.0045(15)
C27 0.066(2) 0.035(2) 0.060(3) -0.0154(17) -0.006(2) -0.0018(17)
C28 0.062(2) 0.0273(17) 0.047(2) -0.0067(15) -0.0068(17) 0.0090(15)
C29 0.0329(14) 0.0238(14) 0.0194(13) -0.0049(11) -0.0018(11) 0.0038(11)
C30 0.0384(16) 0.0390(18) 0.0299(16) -0.0009(14) -0.0013(13) -0.0024(13)
C31 0.0382(17) 0.055(2) 0.0404(19) -0.0034(17) -0.0079(15) -0.0038(15)
C32 0.054(2) 0.046(2) 0.0305(18) -0.0059(15) -0.0174(16) 0.0095(16)
C33 0.064(2) 0.0328(17) 0.0213(15) 0.0037(13) -0.0046(15) 0.0035(15)
C34 0.0421(16) 0.0285(16) 0.0246(15) -0.0003(12) -0.0042(13) -0.0024(12)

loop_
_atom_type_symbol
_atom_type_description
_atom_type_scat_dispersion_real
_atom_type_scat_dispersion_imag
_atom_type_scat_source
C C 0.0033 0.0016 'International Tables Vol C Tables 4.2.6.8 and 6.1.1.4'
H H 0.0000 0.0000 'International Tables Vol C Tables 4.2.6.8 and 6.1.1.4'
N N 0.0061 0.0033 'International Tables Vol C Tables 4.2.6.8 and 6.1.1.4'
Si Si 0.0817 0.0704 'International Tables Vol C Tables 4.2.6.8 and 6.1.1.4'
P P 0.1023 0.0942 'International Tables Vol C Tables 4.2.6.8 and 6.1.1.4'
Co Co 0.3494 0.9721 'International Tables Vol C Tables 4.2.6.8 and 6.1.1.4'

loop_
_geom_angle_atom_site_label_1
_geom_angle_atom_site_label_2
_geom_angle_atom_site_label_3
_geom_angle
Si3 Co1 P1 95.60(3)
Si3 Co1 Si5 93.38(3)
P1 Co1 Si5 108.72(3)
Si3 Co1 Si4 129.30(3)
P1 Co1 Si4 114.84(3)
Si5 Co1 Si4 111.89(3)
Si3 Co1 H1H 73.6(15)
P1 Co1 H1H 168.4(15)
Si5 Co1 H1H 68.4(15)
Si4 Co1 H1H 76.2(15)
Si3 Co1 H2H 157.7(16)
P1 Co1 H2H 92.4(15)
Si5 Co1 H2H 64.3(16)
Si4 Co1 H2H 64.2(16)
H1H Co1 H2H 96(2)
Si3 Co1 H3H 85.7(17)
P1 Co1 H3H 87.7(16)
Si5 Co1 H3H 163.6(16)
Si4 Co1 H3H 58.0(17)
H1H Co1 H3H 96(2)
H2H Co1 H3H 115(2)
C3 P1 C8 103.17(12)
C3 P1 C4 101.52(12)
C8 P1 C4 106.95(13)
C3 P1 Co1 108.56(9)
C8 P1 Co1 120.96(9)
C4 P1 Co1 113.47(10)
C14 P2 C15 106.60(14)
C14 P2 C19 107.09(14)
C15 P2 C19 113.53(14)
C14 P2 Si3 96.89(9)
C15 P2 Si3 115.46(10)
C19 P2 Si3 115.10(11)
N1 Si1 C2 112.23(12)
N1 Si1 C1 110.67(12)
C2 Si1 C1 105.83(14)
N1 Si1 C3 113.23(11)
C2 Si1 C3 104.52(13)
C1 Si1 C3 109.95(12)
N1 Si2 C12 110.21(12)
N1 Si2 C13 114.85(12)
C12 Si2 C13 109.91(14)
N1 Si2 C14 105.33(11)
C12 Si2 C14 110.10(14)
C13 Si2 C14 106.22(13)
N1 Si3 Co1 124.83(8)
N1 Si3 P2 92.68(7)
Co1 Si3 P2 122.94(4)
N1 Si3 H3I 100.9(11)
Co1 Si3 H3I 120.5(11)
P2 Si3 H3I 85.7(11)
C23 Si4 Co1 124.82(10)
C23 Si4 H3H 86.4(13)
Co1 Si4 H3H 38.4(13)
C23 Si4 H4I 106.1
Co1 Si4 H4I 106.1
H3H Si4 H4I 123.2
C23 Si4 H4J 106.1
Co1 Si4 H4J 106.1
H3H Si4 H4J 123.2
H4I Si4 H4J 106.3
C29 Si5 Co1 117.09(9)
C29 Si5 H5I 108.0
Co1 Si5 H5I 108.0
C29 Si5 H5J 108.0
Co1 Si5 H5J 108.0
H5I Si5 H5J 107.3
Si1 N1 Si2 121.82(12)
Si1 N1 Si3 125.02(12)
Si2 N1 Si3 112.61(12)
Si1 C1 H1A 109.5
Si1 C1 H1B 109.5
H1A C1 H1B 109.5
Si1 C1 H1C 109.5
H1A C1 H1C 109.5
H1B C1 H1C 109.5
Si1 C2 H2A 109.5
Si1 C2 H2B 109.5
H2A C2 H2B 109.5
Si1 C2 H2C 109.5
H2A C2 H2C 109.5
H2B C2 H2C 109.5
P1 C3 Si1 124.33(14)
P1 C3 H3A 106.2
Si1 C3 H3A 106.2
P1 C3 H3B 106.2
Si1 C3 H3B 106.2
H3A C3 H3B 106.4
C5 C4 C6 106.7(2)
C5 C4 C7 108.9(2)
C6 C4 C7 108.1(3)
C5 C4 P1 115.1(2)
C6 C4 P1 107.75(19)
C7 C4 P1 110.12(19)
C4 C5 H5A 109.5
C4 C5 H5B 109.5
H5A C5 H5B 109.5
C4 C5 H5C 109.5
H5A C5 H5C 109.5
H5B C5 H5C 109.5
C4 C6 H6A 109.5
C4 C6 H6B 109.5
H6A C6 H6B 109.5
C4 C6 H6C 109.5
H6A C6 H6C 109.5
H6B C6 H6C 109.5
C4 C7 H7A 109.5
C4 C7 H7B 109.5
H7A C7 H7B 109.5
C4 C7 H7C 109.5
H7A C7 H7C 109.5
H7B C7 H7C 109.5
C10 C8 C9 107.7(2)
C10 C8 C11 106.9(2)
C9 C8 C11 108.8(2)
C10 C8 P1 108.19(17)
C9 C8 P1 113.6(2)
C11 C8 P1 111.39(19)
C8 C9 H9A 109.5
C8 C9 H9B 109.5
H9A C9 H9B 109.5
C8 C9 H9C 109.5
H9A C9 H9C 109.5
H9B C9 H9C 109.5
C8 C10 H10A 109.5
C8 C10 H10B 109.5
H10A C10 H10B 109.5
C8 C10 H10C 109.5
H10A C10 H10C 109.5
H10B C10 H10C 109.5
C8 C11 H11A 109.5
C8 C11 H11B 109.5
H11A C11 H11B 109.5
C8 C11 H11C 109.5
H11A C11 H11C 109.5
H11B C11 H11C 109.5
Si2 C12 H12A 109.5
Si2 C12 H12B 109.5
H12A C12 H12B 109.5
Si2 C12 H12C 109.5
H12A C12 H12C 109.5
H12B C12 H12C 109.5
Si2 C13 H13A 109.5
Si2 C13 H13B 109.5
H13A C13 H13B 109.5
Si2 C13 H13C 109.5
H13A C13 H13C 109.5
H13B C13 H13C 109.5
P2 C14 Si2 111.36(14)
P2 C14 H14A 109.4
Si2 C14 H14A 109.4
P2 C14 H14B 109.4
Si2 C14 H14B 109.4
H14A C14 H14B 108.0
C18 C15 C17 108.1(3)
C18 C15 C16 108.8(3)
C17 C15 C16 109.8(3)
C18 C15 P2 107.4(2)
C17 C15 P2 111.0(2)
C16 C15 P2 111.7(2)
C15 C16 H16A 109.5
C15 C16 H16B 109.5
H16A C16 H16B 109.5
C15 C16 H16C 109.5
H16A C16 H16C 109.5
H16B C16 H16C 109.5
C15 C17 H17A 109.5
C15 C17 H17B 109.5
H17A C17 H17B 109.5
C15 C17 H17C 109.5
H17A C17 H17C 109.5
H17B C17 H17C 109.5
C15 C18 H18A 109.5
C15 C18 H18B 109.5
H18A C18 H18B 109.5
C15 C18 H18C 109.5
H18A C18 H18C 109.5
H18B C18 H18C 109.5
C20 C19 C22 108.9(3)
C20 C19 C21 107.5(3)
C22 C19 C21 109.1(3)
C20 C19 P2 106.3(2)
C22 C19 P2 114.6(3)
C21 C19 P2 110.2(2)
C19 C20 H20A 109.5
C19 C20 H20B 109.5
H20A C20 H20B 109.5
C19 C20 H20C 109.5
H20A C20 H20C 109.5
H20B C20 H20C 109.5
C19 C21 H21A 109.5
C19 C21 H21B 109.5
H21A C21 H21B 109.5
C19 C21 H21C 109.5
H21A C21 H21C 109.5
H21B C21 H21C 109.5
C19 C22 H22A 109.5
C19 C22 H22B 109.5
H22A C22 H22B 109.5
C19 C22 H22C 109.5
H22A C22 H22C 109.5
H22B C22 H22C 109.5
C28 C23 C24 116.6(3)
C28 C23 Si4 126.0(2)
C24 C23 Si4 117.3(2)
C25 C24 C23 122.1(3)
C25 C24 H24A 118.9
C23 C24 H24A 118.9
C26 C25 C24 119.7(3)
C26 C25 H25A 120.1
C24 C25 H25A 120.1
C25 C26 C27 119.8(3)
C25 C26 H26A 120.1
C27 C26 H26A 120.1
C26 C27 C28 119.1(4)
C26 C27 H27A 120.4
C28 C27 H27A 120.4
C23 C28 C27 122.6(3)
C23 C28 H28A 118.7
C27 C28 H28A 118.7
C30 C29 C34 117.1(3)
C30 C29 Si5 121.2(2)
C34 C29 Si5 121.7(2)
C29 C30 C31 121.6(3)
C29 C30 H30A 119.2
C31 C30 H30A 119.2
C32 C31 C30 119.8(3)
C32 C31 H31A 120.1
C30 C31 H31A 120.1
C31 C32 C33 120.7(3)
C31 C32 H32A 119.6
C33 C32 H32A 119.6
C32 C33 C34 119.3(3)
C32 C33 H33A 120.3
C34 C33 H33A 120.3
C29 C34 C33 121.5(3)
C29 C34 H34A 119.3
C33 C34 H34A 119.3

loop_
_geom_bond_atom_site_label_1
_geom_bond_atom_site_label_2
_geom_bond_distance
Co1 Si3 2.1848(8)
Co1 P1 2.2177(8)
Co1 Si5 2.2477(8)
Co1 Si4 2.2622(9)
Co1 H1H 1.39(4)
Co1 H2H 1.37(4)
Co1 H3H 1.41(4)
P1 C3 1.832(3)
P1 C8 1.912(3)
P1 C4 1.921(3)
P2 C14 1.822(3)
P2 C15 1.873(3)
P2 C19 1.875(3)
P2 Si3 2.3783(10)
Si1 N1 1.734(2)
Si1 C2 1.871(3)
Si1 C1 1.875(3)
Si1 C3 1.890(3)
Si2 N1 1.750(2)
Si2 C12 1.863(3)
Si2 C13 1.868(3)
Si2 C14 1.900(3)
Si3 N1 1.774(2)
Si3 H3I 1.41(3)
Si4 C23 1.906(3)
Si4 H3H 1.93(4)
Si4 H4I 1.4000
Si4 H4J 1.4000
Si5 C29 1.893(3)
Si5 H5I 1.4000
Si5 H5J 1.4000
C1 H1A 0.9800
C1 H1B 0.9800
C1 H1C 0.9800
C2 H2A 0.9800
C2 H2B 0.9800
C2 H2C 0.9800
C3 H3A 0.9900
C3 H3B 0.9900
C4 C5 1.533(4)
C4 C6 1.536(4)
C4 C7 1.538(4)
C5 H5A 0.9800
C5 H5B 0.9800
C5 H5C 0.9800
C6 H6A 0.9800
C6 H6B 0.9800
C6 H6C 0.9800
C7 H7A 0.9800
C7 H7B 0.9800
C7 H7C 0.9800
C8 C10 1.532(4)
C8 C9 1.534(4)
C8 C11 1.539(4)
C9 H9A 0.9800
C9 H9B 0.9800
C9 H9C 0.9800
C10 H10A 0.9800
C10 H10B 0.9800
C10 H10C 0.9800
C11 H11A 0.9800
C11 H11B 0.9800
C11 H11C 0.9800
C12 H12A 0.9800
C12 H12B 0.9800
C12 H12C 0.9800
C13 H13A 0.9800
C13 H13B 0.9800
C13 H13C 0.9800
C14 H14A 0.9900
C14 H14B 0.9900
C15 C18 1.532(5)
C15 C17 1.536(4)
C15 C16 1.538(4)
C16 H16A 0.9800
C16 H16B 0.9800
C16 H16C 0.9800
C17 H17A 0.9800
C17 H17B 0.9800
C17 H17C 0.9800
C18 H18A 0.9800
C18 H18B 0.9800
C18 H18C 0.9800
C19 C20 1.522(5)
C19 C22 1.526(5)
C19 C21 1.542(5)
C20 H20A 0.9800
C20 H20B 0.9800
C20 H20C 0.9800
C21 H21A 0.9800
C21 H21B 0.9800
C21 H21C 0.9800
C22 H22A 0.9800
C22 H22B 0.9800
C22 H22C 0.9800
C23 C28 1.384(5)
C23 C24 1.393(4)
C24 C25 1.386(5)
C24 H24A 0.9500
C25 C26 1.379(6)
C25 H25A 0.9500
C26 C27 1.388(5)
C26 H26A 0.9500
C27 C28 1.390(5)
C27 H27A 0.9500
C28 H28A 0.9500
C29 C30 1.390(4)
C29 C34 1.397(4)
C30 C31 1.394(4)
C30 H30A 0.9500
C31 C32 1.363(5)
C31 H31A 0.9500
C32 C33 1.375(5)
C32 H32A 0.9500
C33 C34 1.398(4)
C33 H33A 0.9500
C34 H34A 0.9500

loop_
_geom_torsion_atom_site_label_1
_geom_torsion_atom_site_label_2
_geom_torsion_atom_site_label_3
_geom_torsion_atom_site_label_4
_geom_torsion
Si3 Co1 P1 C3 53.35(10)
Si5 Co1 P1 C3 148.85(10)
Si4 Co1 P1 C3 -84.96(10)
Si3 Co1 P1 C8 -65.46(10)
Si5 Co1 P1 C8 30.05(10)
Si4 Co1 P1 C8 156.24(10)
Si3 Co1 P1 C4 165.41(10)
Si5 Co1 P1 C4 -99.09(10)
Si4 Co1 P1 C4 27.10(11)
P1 Co1 Si3 N1 -35.88(9)
Si5 Co1 Si3 N1 -145.08(9)
Si4 Co1 Si3 N1 92.85(10)
P1 Co1 Si3 P2 -157.13(4)
Si5 Co1 Si3 P2 93.67(4)
Si4 Co1 Si3 P2 -28.40(6)
C14 P2 Si3 N1 36.41(13)
C15 P2 Si3 N1 148.51(13)
C19 P2 Si3 N1 -76.14(13)
C14 P2 Si3 Co1 171.78(11)
C15 P2 Si3 Co1 -76.12(12)
C19 P2 Si3 Co1 59.23(12)
Si3 Co1 Si4 C23 -51.11(13)
P1 Co1 Si4 C23 70.07(12)
Si5 Co1 Si4 C23 -165.38(11)
Si3 Co1 Si5 C29 -140.66(10)
P1 Co1 Si5 C29 122.26(10)
Si4 Co1 Si5 C29 -5.62(11)
C2 Si1 N1 Si2 75.03(17)
C1 Si1 N1 Si2 -42.94(18)
C3 Si1 N1 Si2 -166.92(14)
C2 Si1 N1 Si3 -114.17(16)
C1 Si1 N1 Si3 127.86(15)
C3 Si1 N1 Si3 3.9(2)
C12 Si2 N1 Si1 92.51(17)
C13 Si2 N1 Si1 -32.26(19)
C14 Si2 N1 Si1 -148.76(15)
C12 Si2 N1 Si3 -79.33(15)
C13 Si2 N1 Si3 155.89(13)
C14 Si2 N1 Si3 39.39(16)
Co1 Si3 N1 Si1 8.51(19)
P2 Si3 N1 Si1 142.60(13)
Co1 Si3 N1 Si2 -179.95(7)
P2 Si3 N1 Si2 -45.86(11)
C8 P1 C3 Si1 71.94(19)
C4 P1 C3 Si1 -177.37(18)
Co1 P1 C3 Si1 -57.55(19)
N1 Si1 C3 P1 24.1(2)
C2 Si1 C3 P1 146.59(18)
C1 Si1 C3 P1 -100.2(2)
C3 P1 C4 C5 -66.5(2)
C8 P1 C4 C5 41.2(2)
Co1 P1 C4 C5 177.18(19)
C3 P1 C4 C6 52.3(2)
C8 P1 C4 C6 160.1(2)
Co1 P1 C4 C6 -64.0(2)
C3 P1 C4 C7 170.0(2)
C8 P1 C4 C7 -82.3(2)
Co1 P1 C4 C7 53.7(2)
C3 P1 C8 C10 -84.56(19)
C4 P1 C8 C10 168.83(18)
Co1 P1 C8 C10 36.9(2)
C3 P1 C8 C9 34.9(2)
C4 P1 C8 C9 -71.7(2)
Co1 P1 C8 C9 156.36(16)
C3 P1 C8 C11 158.16(19)
C4 P1 C8 C11 51.6(2)
Co1 P1 C8 C11 -80.4(2)
C15 P2 C14 Si2 -137.26(17)
C19 P2 C14 Si2 100.90(18)
Si3 P2 C14 Si2 -18.06(16)
N1 Si2 C14 P2 -6.44(19)
C12 Si2 C14 P2 112.35(17)
C13 Si2 C14 P2 -128.69(17)
C14 P2 C15 C18 64.4(2)
C19 P2 C15 C18 -178.0(2)
Si3 P2 C15 C18 -41.9(2)
C14 P2 C15 C17 -177.7(2)
C19 P2 C15 C17 -60.0(3)
Si3 P2 C15 C17 76.0(3)
C14 P2 C15 C16 -54.8(3)
C19 P2 C15 C16 62.8(3)
Si3 P2 C15 C16 -161.1(2)
C14 P2 C19 C20 -60.1(3)
C15 P2 C19 C20 -177.5(2)
Si3 P2 C19 C20 46.3(3)
C14 P2 C19 C22 60.2(3)
C15 P2 C19 C22 -57.2(3)
Si3 P2 C19 C22 166.6(2)
C14 P2 C19 C21 -176.3(2)
C15 P2 C19 C21 66.3(3)
Si3 P2 C19 C21 -69.9(2)
Co1 Si4 C23 C28 -9.8(3)
Co1 Si4 C23 C24 172.16(19)
C28 C23 C24 C25 0.6(5)
Si4 C23 C24 C25 178.8(3)
C23 C24 C25 C26 0.0(5)
C24 C25 C26 C27 -0.4(6)
C25 C26 C27 C28 0.2(6)
C24 C23 C28 C27 -0.8(5)
Si4 C23 C28 C27 -178.8(3)
C26 C27 C28 C23 0.4(6)
Co1 Si5 C29 C30 125.9(2)
Co1 Si5 C29 C34 -56.2(2)
C34 C29 C30 C31 0.8(4)
Si5 C29 C30 C31 178.8(2)
C29 C30 C31 C32 -0.5(5)
C30 C31 C32 C33 -0.7(5)
C31 C32 C33 C34 1.4(5)
C30 C29 C34 C33 -0.1(4)
Si5 C29 C34 C33 -178.0(2)
C32 C33 C34 C29 -1.0(5)
